data_7706449
loop_
_publ_author_name
'Andrejevi\'c, Tina P'
'Aleksic, Ivana'
'Po\<ckaj, Marta'
'Kljun, Jakob'
'Milivojevic, Dusan'
'Stevanovi\'c, Nevena Lj'
'Nikodinovic-Runic, Jasmina'
'Turel, Iztok'
'Djuran, Milo\<s I'
'Gli\<si\'c, Biljana \/D'

_publ_section_title
;
 Tailoring copper(ii) complexes with pyridine-4,5-dicarboxylate esters for
 anti-Candida activity.
;
_journal_issue 7
_journal_name_full 'Dalton transactions (Cambridge, England : 2003)'
_journal_page_first 2627
_journal_page_last 2638
_journal_paper_doi 10.1039/d0dt04061d
_journal_volume 50
_journal_year 2021
_chemical_formula_moiety 'C24 H20 Cl4 Cu2 N4 O8 S2'
_chemical_formula_sum 'C24 H20 Cl4 Cu2 N4 O8 S2'
_chemical_formula_weight 825.44
_space_group_crystal_system triclinic
_space_group_IT_number 2
_space_group_name_Hall '-P 1'
_space_group_name_H-M_alt 'P -1'
_atom_sites_solution_hydrogens geom
_atom_sites_solution_primary direct
_audit_creation_method SHELXL-2018/3
_audit_update_record
;
2020-11-01 deposited with the CCDC.	2021-01-18 downloaded from the CCDC.
;
_cell_angle_alpha 101.778(4)
_cell_angle_beta 100.435(4)
_cell_angle_gamma 109.621(6)
_cell_formula_units_Z 1
_cell_length_a 7.7848(5)
_cell_length_b 9.0261(6)
_cell_length_c 11.9040(5)
_cell_measurement_reflns_used 3098
_cell_measurement_temperature 150(2)
_cell_measurement_theta_max 74.6270
_cell_measurement_theta_min 3.8910
_cell_volume 742.48(9)
_computing_cell_refinement 'CrysAlisPro 1.171.39.46e (Rigaku OD, 2018)'
_computing_data_collection 'CrysAlisPro 1.171.39.46e (Rigaku OD, 2018)'
_computing_data_reduction 'CrysAlisPro 1.171.39.46e (Rigaku OD, 2018)'
_computing_structure_refinement 'SHELXL-2018/3 (Sheldrick, 2018)'
_computing_structure_solution 'SIR97 (Altomare et al., 1999)'
_diffrn_ambient_environment N~2~
_diffrn_ambient_temperature 150(2)
_diffrn_detector 'CCD plate'
_diffrn_detector_area_resol_mean 10.4933
_diffrn_detector_type Atlas
_diffrn_measured_fraction_theta_full 1.000
_diffrn_measured_fraction_theta_max 0.992
_diffrn_measurement_device 'four-circle diffractometer'
_diffrn_measurement_device_type 'SuperNova, Dual, Cu at home/near, Atlas'
_diffrn_measurement_method '\w scans'
_diffrn_radiation_monochromator mirror
_diffrn_radiation_probe x-ray
_diffrn_radiation_type 'Cu K\a'
_diffrn_radiation_wavelength 1.54184
_diffrn_reflns_av_R_equivalents 0.0347
_diffrn_reflns_av_unetI/netI 0.0420
_diffrn_reflns_Laue_measured_fraction_full 1.000
_diffrn_reflns_Laue_measured_fraction_max 0.992
_diffrn_reflns_limit_h_max 9
_diffrn_reflns_limit_h_min -9
_diffrn_reflns_limit_k_max 10
_diffrn_reflns_limit_k_min -11
_diffrn_reflns_limit_l_max 12
_diffrn_reflns_limit_l_min -14
_diffrn_reflns_number 7240
_diffrn_reflns_point_group_measured_fraction_full 1.000
_diffrn_reflns_point_group_measured_fraction_max 0.992
_diffrn_reflns_theta_full 67.684
_diffrn_reflns_theta_max 75.246
_diffrn_reflns_theta_min 3.941
_diffrn_source 'micro-focus sealed X-ray tube'
_diffrn_source_type 'SuperNova (Cu) X-ray Source'
_exptl_absorpt_coefficient_mu 6.887
_exptl_absorpt_correction_T_max 1.00000
_exptl_absorpt_correction_T_min 0.25983
_exptl_absorpt_correction_type multi-scan
_exptl_absorpt_process_details
;
CrysAlisPro 1.171.39.46e (Rigaku Oxford Diffraction, 2018)
Empirical absorption correction using spherical harmonics,
 implemented in SCALE3 ABSPACK scaling algorithm.
;
_exptl_crystal_colour green
_exptl_crystal_density_diffrn 1.846
_exptl_crystal_description platelet
_exptl_crystal_F_000 414
_exptl_crystal_size_max 0.150
_exptl_crystal_size_mid 0.100
_exptl_crystal_size_min 0.020
_refine_diff_density_max 0.772
_refine_diff_density_min -0.835
_refine_diff_density_rms 0.123
_refine_ls_extinction_method none
_refine_ls_goodness_of_fit_ref 1.074
_refine_ls_hydrogen_treatment constr
_refine_ls_matrix_type full
_refine_ls_number_parameters 201
_refine_ls_number_reflns 3047
_refine_ls_number_restraints 0
_refine_ls_restrained_S_all 1.074
_refine_ls_R_factor_all 0.0465
_refine_ls_R_factor_gt 0.0400
_refine_ls_shift/su_max 0.000
_refine_ls_shift/su_mean 0.000
_refine_ls_structure_factor_coef Fsqd
_refine_ls_weighting_details 'w=1/[\s^2^(Fo^2^)+(0.0723P)^2^] where P=(Fo^2^+2Fc^2^)/3'
_refine_ls_weighting_scheme calc
_refine_ls_wR_factor_gt 0.1044
_refine_ls_wR_factor_ref 0.1108
_reflns_Friedel_coverage 0.000
_reflns_number_gt 2666
_reflns_number_total 3047
_reflns_threshold_expression 'I > 2\s(I)'
_cod_data_source_file d0dt04061d2.cif
_cod_data_source_block shelx_CCDC2
_cod_depositor_comments 'Adding full bibliography for 7706448--7706452.cif.'
_cod_original_cell_volume 742.48(8)
_cod_database_code 7706449
_shelx_shelxl_version_number 2018/3
_shelx_space_group_comment
;
The symmetry employed for this shelxl refinement is uniquely defined
by the following loop, which should always be used as a source of
symmetry information in preference to the above space-group names.
They are only intended as comments.
;
_shelx_estimated_absorpt_t_min 0.425
_shelx_estimated_absorpt_t_max 0.875

loop_
_space_group_symop_operation_xyz
'x, y, z'
'-x, -y, -z'

loop_
_atom_site_label
_atom_site_type_symbol
_atom_site_fract_x
_atom_site_fract_y
_atom_site_fract_z
_atom_site_U_iso_or_equiv
_atom_site_adp_type
_atom_site_occupancy
_atom_site_site_symmetry_order
_atom_site_calc_flag
_atom_site_refinement_flags_posn
_atom_site_refinement_flags_adp
_atom_site_refinement_flags_occupancy
_atom_site_disorder_assembly
_atom_site_disorder_group
Cu1 Cu 0.78856(5) 0.49553(4) 0.52200(3) 0.01654(14) Uani 1 1 d . . . . .
Cl1 Cl 0.84634(8) 0.30699(7) 0.39366(5) 0.01860(16) Uani 1 1 d . . . . .
Cl2 Cl 0.74391(10) 0.34636(8) 0.65009(5) 0.02501(17) Uani 1 1 d . . . . .
N1 N 0.7655(3) 0.6273(3) 0.40142(18) 0.0178(4) Uani 1 1 d . . . . .
C2 C 0.7416(4) 0.7678(3) 0.4448(2) 0.0186(5) Uani 1 1 d . . . . .
C3 C 0.7341(4) 0.8765(3) 0.3787(2) 0.0202(5) Uani 1 1 d . . . . .
H3 H 0.724147 0.976984 0.412970 0.024 Uiso 1 1 calc R U . . .
C4 C 0.7415(4) 0.8349(3) 0.2607(2) 0.0194(5) Uani 1 1 d . . . . .
C5 C 0.7585(4) 0.6871(3) 0.2140(2) 0.0194(5) Uani 1 1 d . . . . .
C6 C 0.7751(4) 0.5890(3) 0.2890(2) 0.0196(5) Uani 1 1 d . . . . .
H6 H 0.793875 0.491491 0.258786 0.023 Uiso 1 1 calc R U . . .
C7 C 0.7157(4) 0.7846(3) 0.5640(2) 0.0189(5) Uani 1 1 d . . . . .
S8 S 0.66708(10) 0.93549(8) 0.64858(6) 0.02445(17) Uani 1 1 d . . . . .
C9 C 0.6484(4) 0.8341(4) 0.7550(2) 0.0250(5) Uani 1 1 d . . . . .
H9 H 0.620573 0.871155 0.827500 0.030 Uiso 1 1 calc R U . . .
C10 C 0.6784(4) 0.6939(3) 0.7225(2) 0.0220(5) Uani 1 1 d . . . . .
H10 H 0.673438 0.621160 0.770472 0.026 Uiso 1 1 calc R U . . .
N11 N 0.7164(3) 0.6672(3) 0.61397(19) 0.0191(4) Uani 1 1 d . . . . .
C12 C 0.7149(4) 0.9448(3) 0.1852(2) 0.0205(5) Uani 1 1 d . . . . .
O13 O 0.5648(3) 0.9550(2) 0.15285(17) 0.0252(4) Uani 1 1 d . . . . .
O14 O 0.8758(3) 1.0282(3) 0.16433(17) 0.0250(4) Uani 1 1 d . . . . .
C15 C 0.8637(5) 1.1359(4) 0.0912(3) 0.0310(6) Uani 1 1 d . . . . .
H15A H 0.744604 1.082813 0.027710 0.047 Uiso 1 1 calc R U . . .
H15B H 0.970616 1.159093 0.055731 0.047 Uiso 1 1 calc R U . . .
H15C H 0.867782 1.238890 0.140501 0.047 Uiso 1 1 calc R U . . .
C16 C 0.7461(4) 0.6280(3) 0.0851(2) 0.0208(5) Uani 1 1 d . . . . .
O17 O 0.6995(4) 0.6910(3) 0.01135(17) 0.0320(5) Uani 1 1 d . . . . .
O18 O 0.7837(3) 0.4937(2) 0.06050(16) 0.0239(4) Uani 1 1 d . . . . .
C19 C 0.7652(4) 0.4248(3) -0.0644(2) 0.0253(5) Uani 1 1 d . . . . .
H19A H 0.637620 0.402373 -0.111672 0.038 Uiso 1 1 calc R U . . .
H19B H 0.786529 0.322455 -0.075056 0.038 Uiso 1 1 calc R U . . .
H19C H 0.859065 0.503211 -0.090851 0.038 Uiso 1 1 calc R U . . .

loop_
_atom_site_aniso_label
_atom_site_aniso_U_11
_atom_site_aniso_U_22
_atom_site_aniso_U_33
_atom_site_aniso_U_23
_atom_site_aniso_U_13
_atom_site_aniso_U_12
Cu1 0.0238(2) 0.0150(2) 0.0138(2) 0.00444(14) 0.00698(14) 0.01003(16)
Cl1 0.0251(3) 0.0145(3) 0.0162(3) 0.00202(19) 0.0055(2) 0.0092(2)
Cl2 0.0379(3) 0.0222(3) 0.0209(3) 0.0112(2) 0.0128(2) 0.0136(3)
N1 0.0233(10) 0.0177(10) 0.0141(9) 0.0052(7) 0.0058(8) 0.0093(8)
C2 0.0212(11) 0.0179(11) 0.0165(11) 0.0036(9) 0.0057(9) 0.0076(9)
C3 0.0260(12) 0.0163(11) 0.0199(11) 0.0061(9) 0.0074(9) 0.0092(10)
C4 0.0208(11) 0.0188(11) 0.0186(11) 0.0056(9) 0.0049(9) 0.0079(9)
C5 0.0215(12) 0.0226(12) 0.0161(11) 0.0070(9) 0.0066(9) 0.0093(10)
C6 0.0239(12) 0.0188(11) 0.0176(11) 0.0047(9) 0.0068(9) 0.0100(10)
C7 0.0206(11) 0.0189(11) 0.0177(11) 0.0044(9) 0.0047(9) 0.0093(10)
S8 0.0348(4) 0.0219(3) 0.0214(3) 0.0037(2) 0.0092(2) 0.0174(3)
C9 0.0302(13) 0.0287(13) 0.0184(11) 0.0037(10) 0.0101(10) 0.0142(11)
C10 0.0268(12) 0.0263(13) 0.0157(11) 0.0056(9) 0.0086(9) 0.0125(11)
N11 0.0250(10) 0.0183(10) 0.0168(9) 0.0049(8) 0.0082(8) 0.0107(8)
C12 0.0278(13) 0.0175(11) 0.0177(11) 0.0050(9) 0.0067(9) 0.0103(10)
O13 0.0288(10) 0.0260(9) 0.0254(9) 0.0094(7) 0.0057(8) 0.0159(8)
O14 0.0281(10) 0.0258(9) 0.0257(9) 0.0142(8) 0.0097(7) 0.0108(8)
C15 0.0441(17) 0.0256(14) 0.0251(13) 0.0162(11) 0.0102(12) 0.0100(12)
C16 0.0242(12) 0.0226(12) 0.0179(11) 0.0069(9) 0.0079(9) 0.0101(10)
O17 0.0543(14) 0.0343(11) 0.0183(9) 0.0118(8) 0.0113(9) 0.0274(11)
O18 0.0350(10) 0.0252(9) 0.0157(8) 0.0052(7) 0.0082(7) 0.0165(8)
C19 0.0341(14) 0.0257(13) 0.0169(12) 0.0022(10) 0.0083(10) 0.0138(11)

loop_
_atom_type_symbol
_atom_type_description
_atom_type_scat_dispersion_real
_atom_type_scat_dispersion_imag
_atom_type_scat_source
C C 0.0181 0.0091 'International Tables Vol C Tables 4.2.6.8 and 6.1.1.4'
H H 0.0000 0.0000 'International Tables Vol C Tables 4.2.6.8 and 6.1.1.4'
Cl Cl 0.3639 0.7018 'International Tables Vol C Tables 4.2.6.8 and 6.1.1.4'
Cu Cu -1.9646 0.5888 'International Tables Vol C Tables 4.2.6.8 and 6.1.1.4'
N N 0.0311 0.0180 'International Tables Vol C Tables 4.2.6.8 and 6.1.1.4'
O O 0.0492 0.0322 'International Tables Vol C Tables 4.2.6.8 and 6.1.1.4'
S S 0.3331 0.5567 'International Tables Vol C Tables 4.2.6.8 and 6.1.1.4'

loop_
_geom_angle_atom_site_label_1
_geom_angle_atom_site_label_2
_geom_angle_atom_site_label_3
_geom_angle
_geom_angle_site_symmetry_1
_geom_angle_site_symmetry_3
_geom_angle_publ_flag
N11 Cu1 N1 79.32(9) . . ?
N11 Cu1 Cl2 93.22(7) . . ?
N1 Cu1 Cl2 166.63(7) . . ?
N11 Cu1 Cl1 171.49(7) . . ?
N1 Cu1 Cl1 93.12(6) . . ?
Cl2 Cu1 Cl1 93.41(3) . . ?
N11 Cu1 Cl1 90.59(7) . 2_766 ?
N1 Cu1 Cl1 88.00(6) . 2_766 ?
Cl2 Cu1 Cl1 103.28(3) . 2_766 ?
Cl1 Cu1 Cl1 93.08(2) . 2_766 ?
Cu1 Cl1 Cu1 86.92(2) . 2_766 ?
C6 N1 C2 118.6(2) . . ?
C6 N1 Cu1 126.74(18) . . ?
C2 N1 Cu1 114.67(17) . . ?
N1 C2 C3 122.7(2) . . ?
N1 C2 C7 112.1(2) . . ?
C3 C2 C7 125.2(2) . . ?
C2 C3 C4 118.5(2) . . ?
C2 C3 H3 120.8 . . ?
C4 C3 H3 120.8 . . ?
C3 C4 C5 119.1(2) . . ?
C3 C4 C12 118.6(2) . . ?
C5 C4 C12 122.1(2) . . ?
C4 C5 C6 118.5(2) . . ?
C4 C5 C16 121.3(2) . . ?
C6 C5 C16 120.0(2) . . ?
N1 C6 C5 122.5(2) . . ?
N1 C6 H6 118.8 . . ?
C5 C6 H6 118.8 . . ?
N11 C7 C2 118.7(2) . . ?
N11 C7 S8 113.3(2) . . ?
C2 C7 S8 127.9(2) . . ?
C9 S8 C7 89.67(13) . . ?
C10 C9 S8 111.2(2) . . ?
C10 C9 H9 124.4 . . ?
S8 C9 H9 124.4 . . ?
C9 C10 N11 113.5(2) . . ?
C9 C10 H10 123.2 . . ?
N11 C10 H10 123.2 . . ?
C7 N11 C10 112.3(2) . . ?
C7 N11 Cu1 114.31(18) . . ?
C10 N11 Cu1 133.23(19) . . ?
O13 C12 O14 126.4(2) . . ?
O13 C12 C4 122.2(3) . . ?
O14 C12 C4 111.4(2) . . ?
C12 O14 C15 115.4(2) . . ?
O14 C15 H15A 109.5 . . ?
O14 C15 H15B 109.5 . . ?
H15A C15 H15B 109.5 . . ?
O14 C15 H15C 109.5 . . ?
H15A C15 H15C 109.5 . . ?
H15B C15 H15C 109.5 . . ?
O17 C16 O18 124.1(2) . . ?
O17 C16 C5 123.7(3) . . ?
O18 C16 C5 112.1(2) . . ?
C16 O18 C19 115.0(2) . . ?
O18 C19 H19A 109.5 . . ?
O18 C19 H19B 109.5 . . ?
H19A C19 H19B 109.5 . . ?
O18 C19 H19C 109.5 . . ?
H19A C19 H19C 109.5 . . ?
H19B C19 H19C 109.5 . . ?

loop_
_geom_bond_atom_site_label_1
_geom_bond_atom_site_label_2
_geom_bond_distance
_geom_bond_site_symmetry_2
_geom_bond_publ_flag
Cu1 N11 2.007(2) . ?
Cu1 N1 2.062(2) . ?
Cu1 Cl2 2.2304(7) . ?
Cu1 Cl1 2.2658(6) . ?
Cu1 Cl1 2.6640(7) 2_766 ?
N1 C6 1.334(3) . ?
N1 C2 1.355(3) . ?
C2 C3 1.386(3) . ?
C2 C7 1.454(3) . ?
C3 C4 1.395(4) . ?
C3 H3 0.9500 . ?
C4 C5 1.395(4) . ?
C4 C12 1.507(3) . ?
C5 C6 1.399(3) . ?
C5 C16 1.492(3) . ?
C6 H6 0.9500 . ?
C7 N11 1.318(3) . ?
C7 S8 1.713(3) . ?
S8 C9 1.707(3) . ?
C9 C10 1.355(4) . ?
C9 H9 0.9500 . ?
C10 N11 1.369(3) . ?
C10 H10 0.9500 . ?
C12 O13 1.202(4) . ?
C12 O14 1.324(4) . ?
O14 C15 1.446(3) . ?
C15 H15A 0.9800 . ?
C15 H15B 0.9800 . ?
C15 H15C 0.9800 . ?
C16 O17 1.205(3) . ?
C16 O18 1.329(3) . ?
O18 C19 1.450(3) . ?
C19 H19A 0.9800 . ?
C19 H19B 0.9800 . ?
C19 H19C 0.9800 . ?

loop_
_geom_hbond_atom_site_label_D
_geom_hbond_atom_site_label_H
_geom_hbond_atom_site_label_A
_geom_hbond_distance_DH
_geom_hbond_distance_HA
_geom_hbond_distance_DA
_geom_hbond_angle_DHA
_geom_hbond_site_symmetry_A
_geom_hbond_publ_flag
C6 H6 Cl1 0.95 2.61 3.215(3) 121.6 . yes
C9 H9 O13 0.95 2.47 3.084(3) 122.4 2_676 yes

loop_
_geom_torsion_atom_site_label_1
_geom_torsion_atom_site_label_2
_geom_torsion_atom_site_label_3
_geom_torsion_atom_site_label_4
_geom_torsion
_geom_torsion_site_symmetry_1
_geom_torsion_site_symmetry_2
_geom_torsion_site_symmetry_3
_geom_torsion_site_symmetry_4
_geom_torsion_publ_flag
C6 N1 C2 C3 -2.6(4) . . . . ?
Cu1 N1 C2 C3 176.3(2) . . . . ?
C6 N1 C2 C7 174.5(2) . . . . ?
Cu1 N1 C2 C7 -6.6(3) . . . . ?
N1 C2 C3 C4 3.5(4) . . . . ?
C7 C2 C3 C4 -173.2(2) . . . . ?
C2 C3 C4 C5 -0.8(4) . . . . ?
C2 C3 C4 C12 174.3(2) . . . . ?
C3 C4 C5 C6 -2.5(4) . . . . ?
C12 C4 C5 C6 -177.4(2) . . . . ?
C3 C4 C5 C16 173.3(2) . . . . ?
C12 C4 C5 C16 -1.6(4) . . . . ?
C2 N1 C6 C5 -1.0(4) . . . . ?
Cu1 N1 C6 C5 -179.74(19) . . . . ?
C4 C5 C6 N1 3.5(4) . . . . ?
C16 C5 C6 N1 -172.4(2) . . . . ?
N1 C2 C7 N11 -0.6(4) . . . . ?
C3 C2 C7 N11 176.4(3) . . . . ?
N1 C2 C7 S8 -175.76(19) . . . . ?
C3 C2 C7 S8 1.2(4) . . . . ?
N11 C7 S8 C9 0.2(2) . . . . ?
C2 C7 S8 C9 175.6(3) . . . . ?
C7 S8 C9 C10 -0.2(2) . . . . ?
S8 C9 C10 N11 0.1(3) . . . . ?
C2 C7 N11 C10 -176.0(2) . . . . ?
S8 C7 N11 C10 -0.2(3) . . . . ?
C2 C7 N11 Cu1 7.7(3) . . . . ?
S8 C7 N11 Cu1 -176.45(11) . . . . ?
C9 C10 N11 C7 0.0(4) . . . . ?
C9 C10 N11 Cu1 175.4(2) . . . . ?
C3 C4 C12 O13 -69.6(3) . . . . ?
C5 C4 C12 O13 105.3(3) . . . . ?
C3 C4 C12 O14 108.4(3) . . . . ?
C5 C4 C12 O14 -76.7(3) . . . . ?
O13 C12 O14 C15 -2.7(4) . . . . ?
C4 C12 O14 C15 179.3(2) . . . . ?
C4 C5 C16 O17 -9.0(4) . . . . ?
C6 C5 C16 O17 166.8(3) . . . . ?
C4 C5 C16 O18 173.9(2) . . . . ?
C6 C5 C16 O18 -10.2(4) . . . . ?
O17 C16 O18 C19 0.1(4) . . . . ?
C5 C16 O18 C19 177.1(2) . . . . ?
